data_7013232
loop_
_publ_author_name
'Nogai, Stefan'
'Schriewer, Alexander'
'Schmidbaur, Hubert'

_publ_section_title
;
 Reactions of trichlorogermane HGeCl3 and dichlorogallane HGaCl2 with
 pyridine donors
;
_journal_issue 16
_journal_name_full 'Dalton Transactions'
_journal_page_first 3165
_journal_paper_doi 10.1039/b305792e
_journal_year 2003
_chemical_formula_sum 'C5 H6 Cl3 Ge N'
_chemical_formula_weight 259.05
_space_group_IT_number 14
_symmetry_cell_setting monoclinic
_symmetry_space_group_name_Hall '-P 2ybc'
_symmetry_space_group_name_H-M 'P 1 21/c 1'
_atom_sites_solution_hydrogens mixed
_atom_sites_solution_primary direct
_atom_sites_solution_secondary difmap
_audit_creation_method SHELXL-97
_cell_angle_alpha 90.00
_cell_angle_beta 101.4859(19)
_cell_angle_gamma 90.00
_cell_formula_units_Z 4
_cell_length_a 8.8187(2)
_cell_length_b 9.3672(2)
_cell_length_c 11.3129(2)
_cell_measurement_reflns_used 21681
_cell_measurement_temperature 143(2)
_cell_volume 915.80(3)
_computing_cell_refinement DENZO
_computing_data_collection XPRESS
_computing_data_reduction SCALEPACK
_computing_molecular_graphics SHELXTL-PLUS
_computing_publication_material 'SHELXL-97 (Sheldrick, 1997)'
_computing_structure_refinement 'SHELXL-97 (Sheldrick, 1997)'
_computing_structure_solution 'SHELXS-97 (Sheldrick, 1990)'
_diffrn_ambient_temperature 143(2)
_diffrn_measured_fraction_theta_full 0.951
_diffrn_measured_fraction_theta_max 0.951
_diffrn_measurement_device_type 'NONIUS DIP 2020'
_diffrn_measurement_method phi-rotation
_diffrn_radiation_monochromator graphite
_diffrn_radiation_source 'fine-focus sealed tube'
_diffrn_radiation_type MoK\a
_diffrn_radiation_wavelength 0.71073
_diffrn_reflns_av_R_equivalents 0.034
_diffrn_reflns_av_sigmaI/netI 0.0255
_diffrn_reflns_limit_h_max 10
_diffrn_reflns_limit_h_min -10
_diffrn_reflns_limit_k_max 11
_diffrn_reflns_limit_k_min -11
_diffrn_reflns_limit_l_max 13
_diffrn_reflns_limit_l_min -13
_diffrn_reflns_number 21681
_diffrn_reflns_theta_full 25.44
_diffrn_reflns_theta_max 25.44
_diffrn_reflns_theta_min 3.21
_exptl_absorpt_coefficient_mu 4.147
_exptl_absorpt_correction_T_max 0.863
_exptl_absorpt_correction_T_min 0.555
_exptl_absorpt_correction_type refdelf
_exptl_absorpt_process_details
;
(See: Walker, N. & Stuart, D. (1983) Acta Cryst. A39, 158-166)
;
_exptl_crystal_colour colourless
_exptl_crystal_density_diffrn 1.879
_exptl_crystal_density_method 'not measured'
_exptl_crystal_description needle
_exptl_crystal_F_000 504
_exptl_crystal_size_max 0.40
_exptl_crystal_size_mid 0.20
_exptl_crystal_size_min 0.10
_refine_diff_density_max 0.565
_refine_diff_density_min -0.520
_refine_diff_density_rms 0.097
_refine_ls_extinction_method none
_refine_ls_goodness_of_fit_ref 1.180
_refine_ls_hydrogen_treatment mixed
_refine_ls_matrix_type full
_refine_ls_number_parameters 95
_refine_ls_number_reflns 1614
_refine_ls_number_restraints 0
_refine_ls_restrained_S_all 1.180
_refine_ls_R_factor_all 0.0322
_refine_ls_R_factor_gt 0.0321
_refine_ls_shift/su_max 0.000
_refine_ls_shift/su_mean 0.000
_refine_ls_structure_factor_coef Fsqd
_refine_ls_weighting_details 'calc w==1/[\s^2^(Fo^2^)+(0.0198P)^2^+3.0188P] where P==(Fo^2^+2Fc^2^)/3'
_refine_ls_weighting_scheme calc
_refine_ls_wR_factor_gt 0.0823
_refine_ls_wR_factor_ref 0.0823
_reflns_number_gt 1607
_reflns_number_total 1614
_reflns_threshold_expression >2sigma(I)
_cod_data_source_file b305792e.txt
_cod_data_source_block alex1
_cod_original_sg_symbol_H-M P2(1)/c
_cod_database_code 7013232

loop_
_symmetry_equiv_pos_as_xyz
'x, y, z'
'-x, y+1/2, -z+1/2'
'-x, -y, -z'
'x, -y-1/2, z-1/2'

loop_
_atom_site_label
_atom_site_type_symbol
_atom_site_fract_x
_atom_site_fract_y
_atom_site_fract_z
_atom_site_U_iso_or_equiv
_atom_site_adp_type
_atom_site_occupancy
_atom_site_symmetry_multiplicity
_atom_site_calc_flag
_atom_site_refinement_flags
_atom_site_disorder_assembly
_atom_site_disorder_group
Ge1 Ge 0.77045(5) 0.22515(4) 0.72622(4) 0.02465(15) Uani 1 1 d . . .
Cl1 Cl 0.95709(10) 0.40037(11) 0.75227(9) 0.0288(2) Uani 1 1 d . . .
Cl2 Cl 0.56700(10) 0.38705(11) 0.69390(9) 0.0295(2) Uani 1 1 d . . .
Cl3 Cl 0.76977(11) 0.19433(10) 0.93004(9) 0.0275(2) Uani 1 1 d . . .
N1 N 1.2666(4) 0.3623(4) 0.4508(3) 0.0274(7) Uani 1 1 d . . .
C6 C 1.3510(5) 0.2708(4) 0.4032(4) 0.0293(9) Uani 1 1 d . . .
H6A H 1.4114 0.3026 0.3475 0.035 Uiso 1 1 calc R . .
C3 C 1.1770(4) 0.1863(4) 0.5646(4) 0.0284(9) Uani 1 1 d . . .
H3A H 1.1156 0.1579 0.6207 0.034 Uiso 1 1 calc R . .
C2 C 1.1806(4) 0.3258(4) 0.5312(4) 0.0283(9) Uani 1 1 d . . .
H2A H 1.1233 0.3959 0.5643 0.034 Uiso 1 1 calc R . .
C4 C 1.2628(5) 0.0862(4) 0.5166(4) 0.0315(9) Uani 1 1 d . . .
H4A H 1.2610 -0.0112 0.5396 0.038 Uiso 1 1 calc R . .
C5 C 1.3511(5) 0.1286(4) 0.4349(4) 0.0303(9) Uani 1 1 d . . .
H5A H 1.4108 0.0611 0.4011 0.036 Uiso 1 1 calc R . .
H1 H 1.277(6) 0.446(6) 0.433(5) 0.048(15) Uiso 1 1 d . . .

loop_
_atom_site_aniso_label
_atom_site_aniso_U_11
_atom_site_aniso_U_22
_atom_site_aniso_U_33
_atom_site_aniso_U_23
_atom_site_aniso_U_13
_atom_site_aniso_U_12
Ge1 0.0301(3) 0.0207(2) 0.0238(3) -0.00246(15) 0.00688(17) 0.00007(16)
Cl1 0.0217(5) 0.0339(5) 0.0318(6) 0.0000(4) 0.0081(4) -0.0025(4)
Cl2 0.0207(4) 0.0349(5) 0.0326(6) 0.0083(4) 0.0046(4) 0.0006(4)
Cl3 0.0336(5) 0.0240(4) 0.0255(5) 0.0042(4) 0.0076(4) 0.0010(4)
N1 0.0227(16) 0.0237(17) 0.036(2) 0.0081(15) 0.0068(14) 0.0024(13)
C6 0.0235(19) 0.032(2) 0.033(2) 0.0010(17) 0.0079(17) -0.0030(16)
C3 0.0264(19) 0.029(2) 0.031(2) 0.0024(17) 0.0094(16) -0.0050(16)
C2 0.0228(19) 0.027(2) 0.036(2) -0.0022(17) 0.0098(16) 0.0029(16)
C4 0.036(2) 0.0196(18) 0.038(3) 0.0031(17) 0.0037(18) -0.0021(16)
C5 0.026(2) 0.029(2) 0.036(3) -0.0055(17) 0.0082(17) 0.0049(16)

loop_
_atom_type_symbol
_atom_type_description
_atom_type_scat_dispersion_real
_atom_type_scat_dispersion_imag
_atom_type_scat_source
C C 0.0033 0.0016 'International Tables Vol C Tables 4.2.6.8 and 6.1.1.4'
H H 0.0000 0.0000 'International Tables Vol C Tables 4.2.6.8 and 6.1.1.4'
N N 0.0061 0.0033 'International Tables Vol C Tables 4.2.6.8 and 6.1.1.4'
Cl Cl 0.1484 0.1585 'International Tables Vol C Tables 4.2.6.8 and 6.1.1.4'
Ge Ge 0.1547 1.8001 'International Tables Vol C Tables 4.2.6.8 and 6.1.1.4'

loop_
_geom_angle_atom_site_label_1
_geom_angle_atom_site_label_2
_geom_angle_atom_site_label_3
_geom_angle
_geom_angle_site_symmetry_1
_geom_angle_site_symmetry_3
_geom_angle_publ_flag
Cl1 Ge1 Cl2 93.72(4) . . ?
Cl1 Ge1 Cl3 96.00(4) . . ?
Cl2 Ge1 Cl3 94.75(4) . . ?
C6 N1 C2 123.6(4) . . ?
C6 N1 H1 115(4) . . ?
C2 N1 H1 121(4) . . ?
N1 C6 C5 119.5(4) . . ?
N1 C6 H6A 120.2 . . ?
C5 C6 H6A 120.2 . . ?
C2 C3 C4 119.8(4) . . ?
C2 C3 H3A 120.1 . . ?
C4 C3 H3A 120.1 . . ?
N1 C2 C3 118.8(4) . . ?
N1 C2 H2A 120.6 . . ?
C3 C2 H2A 120.6 . . ?
C5 C4 C3 119.6(4) . . ?
C5 C4 H4A 120.2 . . ?
C3 C4 H4A 120.2 . . ?
C6 C5 C4 118.7(4) . . ?
C6 C5 H5A 120.6 . . ?
C4 C5 H5A 120.6 . . ?

loop_
_geom_bond_atom_site_label_1
_geom_bond_atom_site_label_2
_geom_bond_distance
_geom_bond_site_symmetry_2
_geom_bond_publ_flag
Ge1 Cl1 2.3014(10) . ?
Ge1 Cl2 2.3219(10) . ?
Ge1 Cl3 2.3249(11) . ?
N1 C6 1.319(5) . ?
N1 C2 1.339(5) . ?
N1 H1 0.82(5) . ?
C6 C5 1.379(6) . ?
C6 H6A 0.9500 . ?
C3 C2 1.363(6) . ?
C3 C4 1.382(6) . ?
C3 H3A 0.9500 . ?
C2 H2A 0.9500 . ?
C4 C5 1.380(6) . ?
C4 H4A 0.9500 . ?
C5 H5A 0.9500 . ?

loop_
_geom_hbond_atom_site_label_D
_geom_hbond_atom_site_label_H
_geom_hbond_atom_site_label_A
_geom_hbond_distance_DH
_geom_hbond_distance_HA
_geom_hbond_distance_DA
_geom_hbond_angle_DHA
_geom_hbond_site_symmetry_A
N1 H1 Cl2 0.82(5) 2.69(5) 3.362(4) 141(5) 3_766
N1 H1 Cl3 0.82(5) 2.87(5) 3.430(4) 128(4) 2_756

loop_
_geom_torsion_atom_site_label_1
_geom_torsion_atom_site_label_2
_geom_torsion_atom_site_label_3
_geom_torsion_atom_site_label_4
_geom_torsion
_geom_torsion_site_symmetry_1
_geom_torsion_site_symmetry_2
_geom_torsion_site_symmetry_3
_geom_torsion_site_symmetry_4
_geom_torsion_publ_flag
C2 N1 C6 C5 1.1(6) . . . . ?
C6 N1 C2 C3 -1.4(6) . . . . ?
C4 C3 C2 N1 0.9(6) . . . . ?
C2 C3 C4 C5 -0.2(6) . . . . ?
N1 C6 C5 C4 -0.4(6) . . . . ?
C3 C4 C5 C6 -0.1(6) . . . . ?
